data_4103762
loop_
_publ_author_name
'Zhong Li'
'Frank W. Fowler'
'Joseph W. Lauher'

_publ_section_title
;
 Weak Interactions Dominating the Supramolecular Self-Assembly in a Salt:
 A Designed Single-Crystal-to-Single-Crystal Topochemical Polymerization
 of a Terminal Aryldiacetylene
;
_journal_name_full 'Journal of the American Chemical Society'
_journal_page_first 634
_journal_page_last 643
_journal_paper_doi 10.1021/ja806663h
_journal_volume 131
_journal_year 2009
_chemical_formula_sum 'C18 H34 N4 O6'
_chemical_formula_weight 402.49
_chemical_name_common (cyclohexylNH3)2og
_space_group_IT_number 2
_symmetry_cell_setting triclinic
_symmetry_space_group_name_Hall '-P 1'
_symmetry_space_group_name_H-M 'P -1'
_atom_sites_solution_hydrogens geom
_atom_sites_solution_primary direct
_atom_sites_solution_secondary difmap
_audit_creation_method SHELXL-97
_cell_angle_alpha 81.894(6)
_cell_angle_beta 81.684(6)
_cell_angle_gamma 83.687(5)
_cell_formula_units_Z 1
_cell_length_a 5.0552(15)
_cell_length_b 9.651(3)
_cell_length_c 11.101(3)
_cell_measurement_temperature 273(2)
_cell_volume 528.3(3)
_computing_cell_refinement 'Bruker SMART'
_computing_data_collection 'Bruker SMART'
_computing_data_reduction 'Bruker SAINT'
_computing_molecular_graphics 'Bruker SHELXTL'
_computing_publication_material 'Bruker SHELXTL'
_computing_structure_refinement 'SHELXL-97 (Sheldrick, 1997)'
_computing_structure_solution 'SHELXS-97 (Sheldrick, 1990)'
_diffrn_ambient_temperature 273(2)
_diffrn_measured_fraction_theta_full 0.916
_diffrn_measured_fraction_theta_max 0.916
_diffrn_measurement_device_type 'CCD area detector'
_diffrn_measurement_method 'phi and omega scans'
_diffrn_radiation_monochromator graphite
_diffrn_radiation_source 'fine-focus sealed tube'
_diffrn_radiation_type MoK\a
_diffrn_radiation_wavelength 0.71073
_diffrn_reflns_av_R_equivalents 0.0192
_diffrn_reflns_av_sigmaI/netI 0.0306
_diffrn_reflns_limit_h_max 5
_diffrn_reflns_limit_h_min -6
_diffrn_reflns_limit_k_max 11
_diffrn_reflns_limit_k_min -12
_diffrn_reflns_limit_l_max 9
_diffrn_reflns_limit_l_min -14
_diffrn_reflns_number 2818
_diffrn_reflns_theta_full 28.11
_diffrn_reflns_theta_max 28.11
_diffrn_reflns_theta_min 1.87
_exptl_absorpt_coefficient_mu 0.095
_exptl_absorpt_correction_type none
_exptl_crystal_density_diffrn 1.265
_exptl_crystal_density_method 'not measured'
_exptl_crystal_F_000 218
_exptl_crystal_size_max .6
_exptl_crystal_size_mid .3
_exptl_crystal_size_min .2
_refine_diff_density_max 0.319
_refine_diff_density_min -0.360
_refine_diff_density_rms 0.063
_refine_ls_extinction_coef 0.10(2)
_refine_ls_extinction_expression Fc^*^=kFc[1+0.001xFc^2^\l^3^/sin(2\q)]^-1/4^
_refine_ls_extinction_method SHELXL
_refine_ls_goodness_of_fit_ref 1.097
_refine_ls_hydrogen_treatment mixed
_refine_ls_matrix_type full
_refine_ls_number_parameters 132
_refine_ls_number_reflns 2162
_refine_ls_number_restraints 0
_refine_ls_restrained_S_all 1.097
_refine_ls_R_factor_all 0.0745
_refine_ls_R_factor_gt 0.0631
_refine_ls_shift/su_max 0.067
_refine_ls_shift/su_mean 0.035
_refine_ls_structure_factor_coef Fsqd
_refine_ls_weighting_details 'calc w=1/[\s^2^(Fo^2^)+(0.1308P)^2^+0.0061P] where P=(Fo^2^+2Fc^2^)/3'
_refine_ls_weighting_scheme calc
_refine_ls_wR_factor_gt 0.1841
_refine_ls_wR_factor_ref 0.1990
_reflns_number_gt 1641
_reflns_number_total 2362
_reflns_threshold_expression >2sigma(I)
_cod_data_source_file ja806663h_si_009.cif
_cod_data_source_block cyclohexyalammonium
_cod_database_code 4103762

loop_
_symmetry_equiv_pos_as_xyz
'x, y, z'
'-x, -y, -z'

loop_
_atom_site_label
_atom_site_type_symbol
_atom_site_fract_x
_atom_site_fract_y
_atom_site_fract_z
_atom_site_U_iso_or_equiv
_atom_site_adp_type
_atom_site_occupancy
_atom_site_symmetry_multiplicity
_atom_site_calc_flag
_atom_site_refinement_flags
O1 O 0.2977(3) 0.41258(15) 0.93399(13) 0.0490(4) Uani 1 1 d .
O2 O 0.0888(3) 0.50335(14) 0.66442(13) 0.0479(4) Uani 1 1 d .
N1 N -0.1295(3) 0.40141(17) 0.90131(14) 0.0408(5) Uani 1 1 d .
H1 H -0.2965 0.4266 0.9221 0.049 Uiso 1 1 calc R
N2 N 0.5781(3) 0.63640(18) 0.60327(15) 0.0460(5) Uani 1 1 d .
H2A H 0.6118 0.6520 0.5218 0.069 Uiso 1 1 calc R
H2B H 0.4374 0.5861 0.6247 0.069 Uiso 1 1 calc R
H2C H 0.7208 0.5893 0.6332 0.069 Uiso 1 1 calc R
O3 O 0.2905(4) 0.29130(17) 0.64139(15) 0.0720(6) Uani 1 1 d .
C1 C 0.0549(3) 0.44835(18) 0.95467(16) 0.0372(5) Uani 1 1 d .
C3 C 0.1252(4) 0.3733(2) 0.69571(17) 0.0429(5) Uani 1 1 d .
C4 C 0.5179(4) 0.7740(2) 0.65398(17) 0.0397(5) Uani 1 1 d .
H4 H 0.375(4) 0.829(2) 0.612(2) 0.048 Uiso 1 1 calc .
C2 C -0.0528(4) 0.3082(2) 0.80843(17) 0.0439(5) Uani 1 1 d .
H2D H -0.2138 0.2823 0.7825 0.053 Uiso 1 1 calc R
H2E H 0.0425 0.2231 0.8441 0.053 Uiso 1 1 calc R
C9 C 0.4189(4) 0.7504(2) 0.78979(18) 0.0487(6) Uani 1 1 d .
H9A H 0.5526 0.6901 0.8319 0.058 Uiso 1 1 calc R
H9B H 0.2553 0.7033 0.8028 0.058 Uiso 1 1 calc R
C5 C 0.7654(4) 0.8551(2) 0.6277(2) 0.0499(6) Uani 1 1 d .
H5A H 0.8167 0.8736 0.5397 0.060 Uiso 1 1 calc R
H5B H 0.9134 0.7991 0.6629 0.060 Uiso 1 1 calc R
C8 C 0.3649(5) 0.8890(3) 0.8430(2) 0.0587(6) Uani 1 1 d .
H8A H 0.2169 0.9448 0.8075 0.070 Uiso 1 1 calc R
H8B H 0.3128 0.8708 0.9309 0.070 Uiso 1 1 calc R
C6 C 0.7095(5) 0.9933(2) 0.6817(2) 0.0600(6) Uani 1 1 d .
H6A H 0.8727 1.0407 0.6685 0.072 Uiso 1 1 calc R
H6B H 0.5758 1.0532 0.6394 0.072 Uiso 1 1 calc R
C7 C 0.6104(5) 0.9715(3) 0.8175(2) 0.0638(7) Uani 1 1 d .
H7A H 0.5655 1.0620 0.8473 0.077 Uiso 1 1 calc R
H7B H 0.7519 0.9210 0.8612 0.077 Uiso 1 1 calc R

loop_
_atom_site_aniso_label
_atom_site_aniso_U_11
_atom_site_aniso_U_22
_atom_site_aniso_U_33
_atom_site_aniso_U_23
_atom_site_aniso_U_13
_atom_site_aniso_U_12
O1 0.0365(8) 0.0590(9) 0.0531(9) -0.0219(7) 0.0017(6) -0.0020(6)
O2 0.0519(9) 0.0400(9) 0.0492(9) -0.0047(6) 0.0021(6) -0.0053(6)
N1 0.0345(8) 0.0491(10) 0.0395(9) -0.0167(7) 0.0064(6) -0.0071(7)
N2 0.0479(10) 0.0433(10) 0.0445(9) -0.0090(7) 0.0058(7) -0.0059(7)
O3 0.0886(13) 0.0601(11) 0.0528(10) -0.0108(8) 0.0226(9) 0.0191(9)
C1 0.0363(10) 0.0387(11) 0.0345(9) -0.0051(8) 0.0041(7) -0.0053(8)
C3 0.0446(10) 0.0457(12) 0.0376(10) -0.0101(8) -0.0003(8) -0.0016(8)
C4 0.0402(10) 0.0365(10) 0.0396(10) -0.0053(8) 0.0032(7) -0.0021(8)
C2 0.0484(11) 0.0404(11) 0.0436(11) -0.0145(8) 0.0043(8) -0.0085(8)
C9 0.0540(12) 0.0499(12) 0.0409(11) -0.0066(9) 0.0055(8) -0.0135(9)
C5 0.0454(12) 0.0505(13) 0.0516(12) -0.0079(9) 0.0072(8) -0.0107(9)
C8 0.0587(14) 0.0642(15) 0.0537(13) -0.0217(11) 0.0097(10) -0.0126(11)
C6 0.0656(15) 0.0469(13) 0.0672(15) -0.0102(11) 0.0066(11) -0.0195(11)
C7 0.0640(15) 0.0613(15) 0.0707(16) -0.0248(12) 0.0019(11) -0.0190(12)

loop_
_atom_type_symbol
_atom_type_description
_atom_type_scat_dispersion_real
_atom_type_scat_dispersion_imag
_atom_type_scat_source
C C 0.0033 0.0016 'International Tables Vol C Tables 4.2.6.8 and 6.1.1.4'
H H 0.0000 0.0000 'International Tables Vol C Tables 4.2.6.8 and 6.1.1.4'
N N 0.0061 0.0033 'International Tables Vol C Tables 4.2.6.8 and 6.1.1.4'
O O 0.0106 0.0060 'International Tables Vol C Tables 4.2.6.8 and 6.1.1.4'

loop_
_geom_angle_atom_site_label_1
_geom_angle_atom_site_label_2
_geom_angle_atom_site_label_3
_geom_angle
_geom_angle_site_symmetry_3
C1 N1 C2 120.65(16) .
O1 C1 N1 123.73(17) .
O1 C1 C1 121.6(2) 2_567
N1 C1 C1 114.66(19) 2_567
O3 C3 O2 125.44(19) .
O3 C3 C2 116.46(18) .
O2 C3 C2 118.08(17) .
N2 C4 C9 110.39(16) .
N2 C4 C5 109.83(16) .
C9 C4 C5 111.71(17) .
N1 C2 C3 113.26(16) .
C4 C9 C8 110.85(18) .
C4 C5 C6 110.41(17) .
C7 C8 C9 111.54(19) .
C7 C6 C5 111.94(19) .
C6 C7 C8 110.91(19) .

loop_
_geom_bond_atom_site_label_1
_geom_bond_atom_site_label_2
_geom_bond_distance
_geom_bond_site_symmetry_2
O1 C1 1.235(2) .
O2 C3 1.255(2) .
N1 C1 1.324(2) .
N1 C2 1.446(2) .
N2 C4 1.499(2) .
O3 C3 1.238(2) .
C1 C1 1.521(3) 2_567
C3 C2 1.532(3) .
C4 C9 1.512(3) .
C4 C5 1.519(3) .
C9 C8 1.520(3) .
C5 C6 1.521(3) .
C8 C7 1.519(3) .
C6 C7 1.512(3) .
